data_7717848
loop_
_publ_author_name
'Liu, Su-Jia'
'Shi, Yong-Sheng'
'Wang, Rui-Ying'
'Xiao, Tong'
'Xia, Zhong-Gang'
'Wang, Rui'
'Zheng, Xiangjun'

_publ_section_title
;
 Facile Preparation, Mechanochromic Luminescence and Excitation
 Wavelength-Dependent Emission of Tetra(1H-benzo[d]imidazol-2-yl)ethene Zn
 (II) Complexes and Their Applications
;
_journal_name_full 'Dalton Transactions'
_journal_paper_doi 10.1039/D4DT03434A
_journal_year 2025
_chemical_formula_moiety 'C15 H10 Cl2 N4 Zn, H2 O'
_chemical_formula_sum 'C15 H12 Cl2 N4 O Zn'
_chemical_formula_weight 400.56
_space_group_crystal_system triclinic
_space_group_IT_number 2
_space_group_name_Hall '-P 1'
_space_group_name_H-M_alt 'P -1'
_atom_sites_solution_hydrogens mixed
_audit_creation_date 2024-05-08
_audit_creation_method
;
Olex2 1.2
(compiled 2018.05.29 svn.r3508 for OlexSys, GUI svn.r5506)
;
_audit_update_record
;
2024-07-24 deposited with the CCDC.	2025-01-20 downloaded from the CCDC.
;
_cell_angle_alpha 91.156(5)
_cell_angle_beta 95.778(4)
_cell_angle_gamma 107.223(6)
_cell_formula_units_Z 2
_cell_length_a 8.8194(5)
_cell_length_b 9.7128(7)
_cell_length_c 9.8023(5)
_cell_measurement_reflns_used 3094
_cell_measurement_temperature 99.99(10)
_cell_measurement_theta_max 29.4980
_cell_measurement_theta_min 4.0720
_cell_volume 796.84(9)
_computing_cell_refinement 'CrysAlisPro 1.171.40.84a (Rigaku OD, 2020)'
_computing_data_collection 'CrysAlisPro 1.171.40.84a (Rigaku OD, 2020)'
_computing_data_reduction 'CrysAlisPro 1.171.40.84a (Rigaku OD, 2020)'
_computing_molecular_graphics 'Olex2 (Dolomanov et al., 2009)'
_computing_publication_material 'Olex2 (Dolomanov et al., 2009)'
_computing_structure_refinement 'ShelXL (Sheldrick, 2015)'
_computing_structure_solution 'SHELXT 2014/5 (Sheldrick, 2014)'
_diffrn_ambient_environment N~2~
_diffrn_ambient_temperature 99.99(10)
_diffrn_detector 'CCD plate'
_diffrn_detector_area_resol_mean 5.3127
_diffrn_detector_type AtlasS2
_diffrn_measured_fraction_theta_full 0.998
_diffrn_measured_fraction_theta_max 0.808
_diffrn_measurement_details
;
List of Runs (angles in degrees, time in seconds):

  # Type    Start    End  Width  t~exp~   \w     \q     \k     \f   Frames
#--------------------------------------------------------------------------
  1  \w    -15.00  27.00   1.00    2.40    --  -11.12 -99.00 150.00   42
  2  \w     64.00  99.00   1.00    2.40    --   12.61 178.00 150.00   35
  3  \w    -12.00  85.00   1.00    2.40    --   12.61  37.00   0.00   97
  4  \w     40.00  94.00   1.00    2.40    --   12.61 178.00-150.00   54
  5  \w     -3.00  93.00   1.00    2.40    --   12.61  19.00 -90.00   96
;
_diffrn_measurement_device 'four-circle diffractometer'
_diffrn_measurement_device_type 'SuperNova, Dual, Cu at home/near, AtlasS2'
_diffrn_measurement_method '\w scans'
_diffrn_orient_matrix_type 'CrysAlisPro convention (1999,Acta A55,543-557)'
_diffrn_orient_matrix_UB_11 -0.0762073000
_diffrn_orient_matrix_UB_12 0.0004054000
_diffrn_orient_matrix_UB_13 -0.0306812000
_diffrn_orient_matrix_UB_21 0.0236296000
_diffrn_orient_matrix_UB_22 0.0763237000
_diffrn_orient_matrix_UB_23 0.0091639000
_diffrn_orient_matrix_UB_31 0.0285187000
_diffrn_orient_matrix_UB_32 0.0060192000
_diffrn_orient_matrix_UB_33 -0.0654142000
_diffrn_radiation_monochromator mirror
_diffrn_radiation_probe x-ray
_diffrn_radiation_type MoK\a
_diffrn_radiation_wavelength 0.71073
_diffrn_reflns_av_R_equivalents 0.0612
_diffrn_reflns_av_unetI/netI 0.0955
_diffrn_reflns_Laue_measured_fraction_full 0.998
_diffrn_reflns_Laue_measured_fraction_max 0.808
_diffrn_reflns_limit_h_max 11
_diffrn_reflns_limit_h_min -11
_diffrn_reflns_limit_k_max 13
_diffrn_reflns_limit_k_min -7
_diffrn_reflns_limit_l_max 13
_diffrn_reflns_limit_l_min -12
_diffrn_reflns_number 6772
_diffrn_reflns_point_group_measured_fraction_full 0.998
_diffrn_reflns_point_group_measured_fraction_max 0.808
_diffrn_reflns_theta_full 25.242
_diffrn_reflns_theta_max 29.911
_diffrn_reflns_theta_min 3.358
_diffrn_source 'micro-focus sealed X-ray tube'
_diffrn_source_type 'SuperNova (Mo) X-ray Source'
_exptl_absorpt_coefficient_mu 1.884
_exptl_absorpt_correction_T_max 1.00000
_exptl_absorpt_correction_T_min 0.33522
_exptl_absorpt_correction_type multi-scan
_exptl_absorpt_process_details
;
CrysAlisPro 1.171.40.84a (Rigaku Oxford Diffraction, 2020)
Empirical absorption correction using spherical harmonics,
implemented in SCALE3 ABSPACK scaling algorithm.
;
_exptl_crystal_colour 'fluorescent intense yellow'
_exptl_crystal_density_diffrn 1.669
_exptl_crystal_description plate
_exptl_crystal_F_000 404
_exptl_crystal_size_max 0.3
_exptl_crystal_size_mid 0.3
_exptl_crystal_size_min 0.2
_refine_diff_density_max 1.061
_refine_diff_density_min -0.674
_refine_diff_density_rms 0.131
_refine_ls_extinction_method none
_refine_ls_goodness_of_fit_ref 1.025
_refine_ls_hydrogen_treatment mixed
_refine_ls_matrix_type full
_refine_ls_number_parameters 214
_refine_ls_number_reflns 3744
_refine_ls_number_restraints 4
_refine_ls_restrained_S_all 1.026
_refine_ls_R_factor_all 0.0639
_refine_ls_R_factor_gt 0.0488
_refine_ls_shift/su_max 0.007
_refine_ls_shift/su_mean 0.000
_refine_ls_structure_factor_coef Fsqd
_refine_ls_weighting_details 'w=1/[\s^2^(Fo^2^)+(0.0334P)^2^] where P=(Fo^2^+2Fc^2^)/3'
_refine_ls_weighting_scheme calc
_refine_ls_wR_factor_gt 0.0968
_refine_ls_wR_factor_ref 0.1110
_reflns_Friedel_coverage 0.000
_reflns_number_gt 2975
_reflns_number_total 3744
_reflns_threshold_expression 'I > 2\s(I)'
_cod_data_source_file d4dt03434a2.cif
_cod_data_source_block l1-zncl-meoh
_cod_original_cell_volume 796.85(9)
_cod_database_code 7717848
_shelx_shelxl_version_number 2018/3
_chemical_oxdiff_formula CHONZnCl
_shelx_space_group_comment
;
The symmetry employed for this shelxl refinement is uniquely defined
by the following loop, which should always be used as a source of
symmetry information in preference to the above space-group names.
They are only intended as comments.
;
_diffrn_oxdiff_digest_frames
;
01670c727de54ccc0939402324c4d24de10003322e4
;
_reflns_odcompleteness_completeness 99.75
_reflns_odcompleteness_iscentric 1
_reflns_odcompleteness_theta 26.32
_olex2_refinement_description
;
1. Fixed Uiso
 At 1.2 times of:
  All C(H) groups, All N(H) groups
 At 1.5 times of:
  All O(H,H) groups
2. Restrained distances
 O1-H1A = O1-H1B
 0.85 with sigma of 0.02
 H1A-H1A_$1
 2.1 with sigma of 0.02
 H1A-H1B
 1.34 with sigma of 0.04
3.a Aromatic/amide H refined with riding coordinates:
 N3(H3), N2(H2), C15(H15), C14(H14), C12(H12), C4(H4), C2(H2A), C13(H13),
 C3(H3A), C1(H1)
;
_olex2_submission_special_instructions 'No special instructions were received'
_oxdiff_exptl_absorpt_empirical_details
;
Empirical correction (ABSPACK) includes:
- Absorption correction using spherical harmonics
- Frame scaling
;
_oxdiff_exptl_absorpt_empirical_full_max 3.661
_oxdiff_exptl_absorpt_empirical_full_min 0.428

loop_
_space_group_symop_operation_xyz
'x, y, z'
'-x, -y, -z'

loop_
_atom_site_label
_atom_site_type_symbol
_atom_site_fract_x
_atom_site_fract_y
_atom_site_fract_z
_atom_site_U_iso_or_equiv
_atom_site_adp_type
_atom_site_occupancy
_atom_site_site_symmetry_order
_atom_site_calc_flag
_atom_site_refinement_flags_posn
_atom_site_refinement_flags_adp
_atom_site_refinement_flags_occupancy
_atom_site_disorder_assembly
_atom_site_disorder_group
Zn1 Zn 0.80795(4) 0.42191(4) 0.65969(3) 0.01203(13) Uani 1 1 d . . . . .
Cl2 Cl 1.00246(9) 0.40128(9) 0.81154(8) 0.0177(2) Uani 1 1 d . . . . .
Cl1 Cl 0.77754(11) 0.31613(10) 0.44975(8) 0.0217(2) Uani 1 1 d . . . . .
N1 N 0.7999(3) 0.6270(3) 0.6380(2) 0.0111(6) Uani 1 1 d . . . . .
N4 N 0.4087(3) 0.6306(3) 0.2658(2) 0.0129(6) Uani 1 1 d . . . . .
N3 N 0.6469(3) 0.6037(3) 0.2425(2) 0.0124(6) Uani 1 1 d . . . . .
H3 H 0.735428 0.584588 0.262876 0.015 Uiso 1 1 calc R . . . .
N2 N 0.7216(3) 0.8022(3) 0.5404(3) 0.0136(6) Uani 1 1 d . . . . .
H2 H 0.668043 0.844208 0.486596 0.016 Uiso 1 1 calc R . . . .
O1 O 0.5882(4) 0.9804(3) 0.3818(3) 0.0464(9) Uani 1 1 d D . . . .
H1A H 0.497(3) 0.957(4) 0.400(2) 0.070 Uiso 1 1 d DR . . . .
H1B H 0.631(5) 1.071(2) 0.388(5) 0.070 Uiso 1 1 d DR . . . .
C9 C 0.5298(4) 0.5912(3) 0.3253(3) 0.0106(6) Uani 1 1 d . . . . .
C8 C 0.5522(4) 0.5552(3) 0.4723(3) 0.0110(6) Uani 1 1 d . . . . .
C7 C 0.6925(4) 0.6575(3) 0.5496(3) 0.0120(7) Uani 1 1 d . . . . .
C10 C 0.4486(4) 0.6706(3) 0.1347(3) 0.0126(7) Uani 1 1 d . . . . .
C15 C 0.3632(4) 0.7201(4) 0.0291(3) 0.0177(7) Uani 1 1 d . . . . .
H15 H 0.263590 0.731152 0.039115 0.021 Uiso 1 1 calc R . . . .
C14 C 0.4326(4) 0.7517(4) -0.0902(3) 0.0201(8) Uani 1 1 d . . . . .
H14 H 0.379564 0.785794 -0.162518 0.024 Uiso 1 1 calc R . . . .
C11 C 0.5978(4) 0.6530(4) 0.1192(3) 0.0117(7) Uani 1 1 d . . . . .
C5 C 0.9009(4) 0.7587(3) 0.6939(3) 0.0111(6) Uani 1 1 d . . . . .
C6 C 0.8528(4) 0.8698(4) 0.6332(3) 0.0124(7) Uani 1 1 d . . . . .
C12 C 0.6670(4) 0.6829(4) -0.0032(3) 0.0154(7) Uani 1 1 d . . . . .
H12 H 0.764938 0.669227 -0.014960 0.018 Uiso 1 1 calc R . . . .
C4 C 1.0276(4) 0.7898(4) 0.7995(3) 0.0166(7) Uani 1 1 d . . . . .
H4 H 1.061354 0.716940 0.840612 0.020 Uiso 1 1 calc R . . . .
C2 C 1.0504(4) 1.0433(4) 0.7765(4) 0.0224(8) Uani 1 1 d . . . . .
H2A H 1.102450 1.138643 0.806473 0.027 Uiso 1 1 calc R . . . .
C13 C 0.5827(4) 0.7336(4) -0.1051(3) 0.0179(7) Uani 1 1 d . . . . .
H13 H 0.626386 0.756819 -0.187200 0.021 Uiso 1 1 calc R . . . .
C3 C 1.0996(4) 0.9325(4) 0.8395(3) 0.0201(8) Uani 1 1 d . . . . .
H3A H 1.183136 0.956481 0.910108 0.024 Uiso 1 1 calc R . . . .
C1 C 0.9276(4) 1.0147(4) 0.6718(3) 0.0197(8) Uani 1 1 d . . . . .
H1 H 0.896245 1.088061 0.629094 0.024 Uiso 1 1 calc R . . . .

loop_
_atom_site_aniso_label
_atom_site_aniso_U_11
_atom_site_aniso_U_22
_atom_site_aniso_U_33
_atom_site_aniso_U_23
_atom_site_aniso_U_13
_atom_site_aniso_U_12
Zn1 0.0097(2) 0.0136(2) 0.0138(2) -0.00032(16) -0.00081(15) 0.00583(17)
Cl2 0.0111(4) 0.0238(5) 0.0204(4) 0.0036(4) -0.0019(3) 0.0097(4)
Cl1 0.0264(5) 0.0241(5) 0.0161(4) -0.0055(4) 0.0004(4) 0.0110(4)
N1 0.0090(13) 0.0116(14) 0.0115(13) 0.0000(11) -0.0020(11) 0.0025(11)
N4 0.0118(14) 0.0153(15) 0.0113(13) -0.0010(11) -0.0014(11) 0.0044(12)
N3 0.0093(13) 0.0140(14) 0.0143(13) -0.0002(11) -0.0022(11) 0.0054(11)
N2 0.0142(14) 0.0094(14) 0.0163(14) -0.0003(11) -0.0048(11) 0.0042(12)
O1 0.046(2) 0.0248(17) 0.063(2) 0.0118(17) -0.0161(17) 0.0096(16)
C9 0.0054(15) 0.0117(16) 0.0126(15) -0.0046(13) -0.0036(12) 0.0009(13)
C8 0.0117(16) 0.0085(15) 0.0135(16) -0.0003(12) -0.0015(12) 0.0052(13)
C7 0.0074(15) 0.0116(16) 0.0142(16) -0.0008(13) -0.0016(12) -0.0005(13)
C10 0.0115(16) 0.0121(17) 0.0133(15) -0.0015(13) -0.0027(13) 0.0036(14)
C15 0.0133(17) 0.024(2) 0.0193(17) 0.0028(15) -0.0015(14) 0.0116(15)
C14 0.0194(19) 0.025(2) 0.0176(17) 0.0091(16) 0.0024(15) 0.0083(16)
C11 0.0064(15) 0.0121(16) 0.0140(16) -0.0002(13) -0.0023(12) 0.0001(13)
C5 0.0075(15) 0.0114(16) 0.0134(15) -0.0017(13) -0.0005(12) 0.0021(13)
C6 0.0121(16) 0.0125(17) 0.0119(15) 0.0004(13) 0.0019(13) 0.0025(14)
C12 0.0103(16) 0.0189(18) 0.0162(16) -0.0036(14) -0.0005(13) 0.0042(15)
C4 0.0164(18) 0.0194(19) 0.0142(16) -0.0026(14) -0.0019(14) 0.0070(15)
C2 0.0161(18) 0.0117(17) 0.033(2) -0.0058(15) -0.0044(16) -0.0027(15)
C13 0.0169(18) 0.026(2) 0.0107(16) 0.0041(14) 0.0014(13) 0.0068(16)
C3 0.0114(17) 0.024(2) 0.0218(18) -0.0074(15) -0.0063(14) 0.0036(15)
C1 0.0198(19) 0.0128(17) 0.0248(18) 0.0014(15) -0.0042(15) 0.0044(15)

loop_
_atom_type_symbol
_atom_type_description
_atom_type_scat_dispersion_real
_atom_type_scat_dispersion_imag
_atom_type_scat_source
C C 0.0033 0.0016 'International Tables Vol C Tables 4.2.6.8 and 6.1.1.4'
H H 0.0000 0.0000 'International Tables Vol C Tables 4.2.6.8 and 6.1.1.4'
Cl Cl 0.1484 0.1585 'International Tables Vol C Tables 4.2.6.8 and 6.1.1.4'
N N 0.0061 0.0033 'International Tables Vol C Tables 4.2.6.8 and 6.1.1.4'
O O 0.0106 0.0060 'International Tables Vol C Tables 4.2.6.8 and 6.1.1.4'
Zn Zn 0.2839 1.4301 'International Tables Vol C Tables 4.2.6.8 and 6.1.1.4'

loop_
_geom_angle_atom_site_label_1
_geom_angle_atom_site_label_2
_geom_angle_atom_site_label_3
_geom_angle
_geom_angle_site_symmetry_1
_geom_angle_site_symmetry_3
_geom_angle_publ_flag
Cl2 Zn1 Cl1 118.90(4) . . ?
N1 Zn1 Cl2 114.57(8) . . ?
N1 Zn1 Cl1 107.90(7) . . ?
N1 Zn1 N4 89.82(11) . 2_666 ?
N4 Zn1 Cl2 112.99(7) 2_666 . ?
N4 Zn1 Cl1 108.80(8) 2_666 . ?
C7 N1 Zn1 121.9(2) . . ?
C7 N1 C5 106.2(3) . . ?
C5 N1 Zn1 131.7(2) . . ?
C9 N4 Zn1 121.95(19) . 2_666 ?
C9 N4 C10 105.7(3) . . ?
C10 N4 Zn1 129.9(2) . 2_666 ?
C9 N3 H3 126.3 . . ?
C9 N3 C11 107.4(3) . . ?
C11 N3 H3 126.3 . . ?
C7 N2 H2 126.2 . . ?
C7 N2 C6 107.6(2) . . ?
C6 N2 H2 126.2 . . ?
H1A O1 H1B 112(4) . . ?
N4 C9 N3 112.3(2) . . ?
N4 C9 C8 126.1(3) . . ?
N3 C9 C8 121.1(3) . . ?
C8 C8 C9 122.9(4) 2_666 . ?
C8 C8 C7 124.5(3) 2_666 . ?
C7 C8 C9 112.5(3) . . ?
N1 C7 N2 111.6(3) . . ?
N1 C7 C8 127.2(3) . . ?
N2 C7 C8 121.1(3) . . ?
C15 C10 N4 129.7(3) . . ?
C15 C10 C11 121.5(3) . . ?
C11 C10 N4 108.8(3) . . ?
C10 C15 H15 121.5 . . ?
C14 C15 C10 117.0(3) . . ?
C14 C15 H15 121.5 . . ?
C15 C14 H14 119.4 . . ?
C15 C14 C13 121.2(3) . . ?
C13 C14 H14 119.4 . . ?
N3 C11 C10 105.7(3) . . ?
N3 C11 C12 132.9(3) . . ?
C12 C11 C10 121.4(3) . . ?
N1 C5 C6 109.0(3) . . ?
N1 C5 C4 130.4(3) . . ?
C6 C5 C4 120.4(3) . . ?
N2 C6 C5 105.5(3) . . ?
N2 C6 C1 131.9(3) . . ?
C1 C6 C5 122.5(3) . . ?
C11 C12 H12 121.8 . . ?
C13 C12 C11 116.4(3) . . ?
C13 C12 H12 121.8 . . ?
C5 C4 H4 121.4 . . ?
C3 C4 C5 117.2(3) . . ?
C3 C4 H4 121.4 . . ?
C3 C2 H2A 119.1 . . ?
C1 C2 H2A 119.1 . . ?
C1 C2 C3 121.9(3) . . ?
C14 C13 H13 118.8 . . ?
C12 C13 C14 122.5(3) . . ?
C12 C13 H13 118.8 . . ?
C4 C3 C2 121.7(3) . . ?
C4 C3 H3A 119.2 . . ?
C2 C3 H3A 119.2 . . ?
C6 C1 H1 121.9 . . ?
C2 C1 C6 116.3(3) . . ?
C2 C1 H1 121.9 . . ?

loop_
_geom_bond_atom_site_label_1
_geom_bond_atom_site_label_2
_geom_bond_distance
_geom_bond_site_symmetry_2
_geom_bond_publ_flag
Zn1 Cl2 2.2136(8) . ?
Zn1 Cl1 2.2367(9) . ?
Zn1 N1 2.029(3) . ?
Zn1 N4 2.040(3) 2_666 ?
N1 C7 1.322(4) . ?
N1 C5 1.389(4) . ?
N4 C9 1.324(4) . ?
N4 C10 1.399(4) . ?
N3 H3 0.8600 . ?
N3 C9 1.356(4) . ?
N3 C11 1.385(4) . ?
N2 H2 0.8600 . ?
N2 C7 1.358(4) . ?
N2 C6 1.382(4) . ?
O1 H1A 0.806(19) . ?
O1 H1B 0.843(19) . ?
C9 C8 1.497(4) . ?
C8 C8 1.353(6) 2_666 ?
C8 C7 1.465(4) . ?
C10 C15 1.396(4) . ?
C10 C11 1.399(4) . ?
C15 H15 0.9300 . ?
C15 C14 1.373(4) . ?
C14 H14 0.9300 . ?
C14 C13 1.407(5) . ?
C11 C12 1.397(4) . ?
C5 C6 1.395(4) . ?
C5 C4 1.401(4) . ?
C6 C1 1.392(5) . ?
C12 H12 0.9300 . ?
C12 C13 1.370(4) . ?
C4 H4 0.9300 . ?
C4 C3 1.373(5) . ?
C2 H2A 0.9300 . ?
C2 C3 1.406(5) . ?
C2 C1 1.375(5) . ?
C13 H13 0.9300 . ?
C3 H3A 0.9300 . ?
C1 H1 0.9300 . ?

loop_
_geom_torsion_atom_site_label_1
_geom_torsion_atom_site_label_2
_geom_torsion_atom_site_label_3
_geom_torsion_atom_site_label_4
_geom_torsion
_geom_torsion_site_symmetry_1
_geom_torsion_site_symmetry_2
_geom_torsion_site_symmetry_3
_geom_torsion_site_symmetry_4
_geom_torsion_publ_flag
Zn1 N1 C7 N2 -172.46(19) . . . . ?
Zn1 N1 C7 C8 10.4(4) . . . . ?
Zn1 N1 C5 C6 172.8(2) . . . . ?
Zn1 N1 C5 C4 -11.0(5) . . . . ?
Zn1 N4 C9 N3 164.2(2) 2_666 . . . ?
Zn1 N4 C9 C8 -23.6(4) 2_666 . . . ?
Zn1 N4 C10 C15 17.7(5) 2_666 . . . ?
Zn1 N4 C10 C11 -161.9(2) 2_666 . . . ?
N1 C5 C6 N2 0.1(3) . . . . ?
N1 C5 C6 C1 177.6(3) . . . . ?
N1 C5 C4 C3 -175.6(3) . . . . ?
N4 C9 C8 C8 61.4(5) . . . 2_666 ?
N4 C9 C8 C7 -115.0(4) . . . . ?
N4 C10 C15 C14 180.0(3) . . . . ?
N4 C10 C11 N3 -0.6(4) . . . . ?
N4 C10 C11 C12 179.0(3) . . . . ?
N3 C9 C8 C8 -127.2(4) . . . 2_666 ?
N3 C9 C8 C7 56.5(4) . . . . ?
N3 C11 C12 C13 -178.9(4) . . . . ?
N2 C6 C1 C2 175.2(3) . . . . ?
C9 N4 C10 C15 179.7(4) . . . . ?
C9 N4 C10 C11 0.1(4) . . . . ?
C9 N3 C11 C10 0.9(4) . . . . ?
C9 N3 C11 C12 -178.7(4) . . . . ?
C9 C8 C7 N1 -136.5(3) . . . . ?
C9 C8 C7 N2 46.6(4) . . . . ?
C8 C8 C7 N1 47.2(6) 2_666 . . . ?
C8 C8 C7 N2 -129.7(4) 2_666 . . . ?
C7 N1 C5 C6 -1.6(3) . . . . ?
C7 N1 C5 C4 174.7(3) . . . . ?
C7 N2 C6 C5 1.4(3) . . . . ?
C7 N2 C6 C1 -175.8(3) . . . . ?
C10 N4 C9 N3 0.5(4) . . . . ?
C10 N4 C9 C8 172.6(3) . . . . ?
C10 C15 C14 C13 0.6(5) . . . . ?
C10 C11 C12 C13 1.6(5) . . . . ?
C15 C10 C11 N3 179.7(3) . . . . ?
C15 C10 C11 C12 -0.6(5) . . . . ?
C15 C14 C13 C12 0.5(6) . . . . ?
C11 N3 C9 N4 -0.9(4) . . . . ?
C11 N3 C9 C8 -173.5(3) . . . . ?
C11 C10 C15 C14 -0.5(5) . . . . ?
C11 C12 C13 C14 -1.5(5) . . . . ?
C5 N1 C7 N2 2.6(3) . . . . ?
C5 N1 C7 C8 -174.6(3) . . . . ?
C5 C6 C1 C2 -1.6(5) . . . . ?
C5 C4 C3 C2 -0.8(5) . . . . ?
C6 N2 C7 N1 -2.6(3) . . . . ?
C6 N2 C7 C8 174.8(3) . . . . ?
C6 C5 C4 C3 0.3(4) . . . . ?
C4 C5 C6 N2 -176.6(3) . . . . ?
C4 C5 C6 C1 0.9(5) . . . . ?
C3 C2 C1 C6 1.1(5) . . . . ?
C1 C2 C3 C4 0.1(5) . . . . ?
